data_7708222
loop_
_publ_author_name
'Qian, Junfeng'
'Lu, Huangjie'
'Zheng, Zhaofa'
'Xu, Miaomiao'
'Qian, Yuan'
'Zhang, Zhi-Hui'
'Wang, Jian-Qiang'
'He, Mingyang'
'Lin, Jian'

_publ_section_title
;
 Achieving Colour Tuneable and White-Light Luminescence in a Large Family
 of Dual-Emission Lanthanide Coordination Polymers
;
_journal_name_full 'Dalton Transactions'
_journal_paper_doi 10.1039/D1DT01618K
_journal_year 2021
_chemical_formula_moiety 'C18 Eu N3 O6'
_chemical_formula_sum 'C18 Eu N3 O6'
_chemical_formula_weight 506.17
_chemical_melting_point ?
_chemical_name_common 'Europium 2,2':6',2''-terpyridine-4'-carboxyli'
_space_group_crystal_system monoclinic
_space_group_IT_number 15
_space_group_name_Hall '-C 2yc'
_space_group_name_H-M_alt 'C 1 2/c 1'
_audit_creation_method SHELXL-2014
_audit_update_record
;
2021-07-16 deposited with the CCDC.	2021-09-06 downloaded from the CCDC.
;
_cell_angle_alpha 90
_cell_angle_beta 125.097(2)
_cell_angle_gamma 90
_cell_formula_units_Z 4
_cell_length_a 17.9743(10)
_cell_length_b 9.4752(5)
_cell_length_c 11.8779(6)
_cell_measurement_reflns_used 7582
_cell_measurement_temperature 293(2)
_cell_measurement_theta_max 54.956
_cell_measurement_theta_min 5.113
_cell_volume 1655.12(16)
_computing_cell_refinement 'Bruker SAINT'
_computing_data_collection 'Bruker APEX3'
_computing_data_reduction 'Bruker SAINT'
_computing_molecular_graphics 'Bruker SHELXTL'
_computing_publication_material 'Bruker SHELXTL'
_computing_structure_refinement 'SHELXL-2014 (Sheldrick, 2014)'
_computing_structure_solution 'SHELXS-97 (Sheldrick 2008)'
_diffrn_ambient_temperature 293(2)
_diffrn_measured_fraction_theta_full 0.993
_diffrn_measured_fraction_theta_max 0.993
_diffrn_measurement_device_type 'Bruker APEX-II CCD'
_diffrn_measurement_method '0.5 wide w/ exposures'
_diffrn_radiation_type MoK\a
_diffrn_radiation_wavelength 0.71073
_diffrn_reflns_av_R_equivalents 0.0398
_diffrn_reflns_av_unetI/netI 0.0273
_diffrn_reflns_Laue_measured_fraction_full 0.993
_diffrn_reflns_Laue_measured_fraction_max 0.993
_diffrn_reflns_limit_h_max 23
_diffrn_reflns_limit_h_min -22
_diffrn_reflns_limit_k_max 12
_diffrn_reflns_limit_k_min -12
_diffrn_reflns_limit_l_max 13
_diffrn_reflns_limit_l_min -15
_diffrn_reflns_number 10061
_diffrn_reflns_point_group_measured_fraction_full 0.993
_diffrn_reflns_point_group_measured_fraction_max 0.993
_diffrn_reflns_theta_full 25.242
_diffrn_reflns_theta_max 27.502
_diffrn_reflns_theta_min 2.557
_exptl_absorpt_coefficient_mu 3.833
_exptl_absorpt_correction_T_max 0.736
_exptl_absorpt_correction_T_min 0.638
_exptl_absorpt_correction_type multi-scan
_exptl_absorpt_process_details SHELTXPREP
_exptl_crystal_colour colorless
_exptl_crystal_density_diffrn 2.031
_exptl_crystal_description block
_exptl_crystal_F_000 960
_exptl_crystal_size_max 0.12
_exptl_crystal_size_mid 0.10
_exptl_crystal_size_min 0.08
_refine_diff_density_max 0.916
_refine_diff_density_min -0.566
_refine_diff_density_rms 0.122
_refine_ls_extinction_method none
_refine_ls_goodness_of_fit_ref 1.096
_refine_ls_hydrogen_treatment undef
_refine_ls_matrix_type full
_refine_ls_number_parameters 129
_refine_ls_number_reflns 1897
_refine_ls_number_restraints 0
_refine_ls_restrained_S_all 1.096
_refine_ls_R_factor_all 0.0247
_refine_ls_R_factor_gt 0.0227
_refine_ls_shift/su_max 0.001
_refine_ls_shift/su_mean 0.000
_refine_ls_structure_factor_coef Fsqd
_refine_ls_weighting_details 'w=1/[\s^2^(Fo^2^)+(0.0343P)^2^+4.0627P] where P=(Fo^2^+2Fc^2^)/3'
_refine_ls_weighting_scheme calc
_refine_ls_wR_factor_gt 0.0614
_refine_ls_wR_factor_ref 0.0629
_reflns_Friedel_coverage 0.000
_reflns_number_gt 1807
_reflns_number_total 1897
_reflns_threshold_expression 'I > 2\s(I)'
_cod_data_source_file d1dt01618k2.cif
_cod_data_source_block EuTPC2
_cod_depositor_comments
;
The following automatic conversions were performed:

data item '_chemical_melting_point' value 'N/a' was changed to '?' --
the value is undefined or not given.

Automatic conversion script
Id: cif_fix_values 7556 2019-12-06 15:28:31Z antanas 
;
_cod_original_sg_symbol_H-M 'C 2/c'
_cod_database_code 7708222
_shelx_space_group_comment
;
The symmetry employed for this shelxl refinement is uniquely defined
by the following loop, which should always be used as a source of
symmetry information in preference to the above space-group names.
They are only intended as comments.
;
_shelxl_version_number 2014-3

loop_
_space_group_symop_operation_xyz
'x, y, z'
'-x, y, -z+1/2'
'x+1/2, y+1/2, z'
'-x+1/2, y+1/2, -z+1/2'
'-x, -y, -z'
'x, -y, z-1/2'
'-x+1/2, -y+1/2, -z'
'x+1/2, -y+1/2, z-1/2'

loop_
_atom_site_label
_atom_site_type_symbol
_atom_site_fract_x
_atom_site_fract_y
_atom_site_fract_z
_atom_site_U_iso_or_equiv
_atom_site_adp_type
_atom_site_occupancy
_atom_site_site_symmetry_order
_atom_site_calc_flag
_atom_site_refinement_flags_posn
_atom_site_refinement_flags_adp
_atom_site_refinement_flags_occupancy
_atom_site_disorder_assembly
_atom_site_disorder_group
Eu1 Eu 0.5000 -0.15939(2) 0.7500 0.02005(9) Uani 1 2 d S T P . .
N1 N 0.5000 0.5774(4) 0.7500 0.0247(8) Uani 1 2 d S T P . .
N2 N 0.5897(2) 0.7337(3) 0.6773(3) 0.0311(6) Uani 1 1 d . . . . .
O1 O 0.4833(2) 0.0621(3) 0.8260(3) 0.0423(7) Uani 1 1 d . . . . .
O2 O 0.3965(2) -0.2264(4) 0.5136(3) 0.0560(8) Uani 1 1 d . . . . .
O3 O 0.3378(2) -0.0790(4) 0.5819(4) 0.0605(9) Uani 1 1 d . . . . .
C1 C 0.5450(2) 0.5053(3) 0.7088(3) 0.0268(7) Uani 1 1 d . . . . .
C2 C 0.5000 0.1266(6) 0.7500 0.0338(11) Uani 1 2 d S T P . .
C3 C 0.5000 0.2845(5) 0.7500 0.0294(10) Uani 1 2 d S T P . .
C4 C 0.5953(2) 0.5927(4) 0.6686(3) 0.0270(6) Uani 1 1 d . . . . .
C5 C 0.5447(3) 0.3578(3) 0.7038(4) 0.0303(7) Uani 1 1 d . . . . .
C6 C 0.3326(3) -0.1552(4) 0.4917(5) 0.0430(10) Uani 1 1 d . . . . .
C7 C 0.6338(3) 0.8187(4) 0.6420(5) 0.0396(9) Uani 1 1 d . . . . .
C8 C 0.6467(3) 0.5321(4) 0.6274(4) 0.0359(8) Uani 1 1 d . . . . .
C9 C 0.6944(3) 0.6204(5) 0.5953(5) 0.0420(9) Uani 1 1 d . . . . .
C10 C 0.6868(3) 0.7660(5) 0.6017(5) 0.0434(9) Uani 1 1 d . . . . .

loop_
_atom_site_aniso_label
_atom_site_aniso_U_11
_atom_site_aniso_U_22
_atom_site_aniso_U_33
_atom_site_aniso_U_23
_atom_site_aniso_U_13
_atom_site_aniso_U_12
Eu1 0.02846(14) 0.01047(12) 0.02814(13) 0.000 0.02030(11) 0.000
N1 0.0286(19) 0.0195(18) 0.0293(18) 0.000 0.0186(16) 0.000
N2 0.0352(15) 0.0256(15) 0.0396(16) 0.0007(12) 0.0257(14) -0.0011(12)
O1 0.0687(19) 0.0230(12) 0.0540(16) -0.0009(12) 0.0464(16) -0.0008(12)
O2 0.0532(19) 0.053(2) 0.0515(18) -0.0081(16) 0.0240(15) 0.0081(15)
O3 0.059(2) 0.064(2) 0.062(2) -0.0016(18) 0.0368(17) 0.0140(17)
C1 0.0280(16) 0.0231(16) 0.0283(15) -0.0008(13) 0.0155(13) -0.0003(12)
C2 0.037(3) 0.030(2) 0.037(3) 0.000 0.022(2) 0.000
C3 0.033(2) 0.023(2) 0.029(2) 0.000 0.017(2) 0.000
C4 0.0277(16) 0.0261(16) 0.0266(15) 0.0011(13) 0.0153(13) 0.0002(13)
C5 0.0355(19) 0.0239(16) 0.0349(18) -0.0030(13) 0.0223(16) -0.0014(13)
C6 0.047(2) 0.038(2) 0.044(2) -0.0005(17) 0.027(2) 0.0034(16)
C7 0.044(2) 0.0313(18) 0.053(2) 0.0035(17) 0.033(2) -0.0038(16)
C8 0.0389(19) 0.0346(19) 0.0401(19) -0.0001(16) 0.0262(17) 0.0023(16)
C9 0.048(2) 0.043(2) 0.049(2) 0.0047(19) 0.036(2) 0.0056(19)
C10 0.049(2) 0.043(2) 0.055(2) 0.0052(19) 0.039(2) -0.0012(18)

loop_
_atom_type_symbol
_atom_type_description
_atom_type_scat_dispersion_real
_atom_type_scat_dispersion_imag
_atom_type_scat_source
C C 0.0033 0.0016 'International Tables Vol C Tables 4.2.6.8 and 6.1.1.4'
N N 0.0061 0.0033 'International Tables Vol C Tables 4.2.6.8 and 6.1.1.4'
O O 0.0106 0.0060 'International Tables Vol C Tables 4.2.6.8 and 6.1.1.4'
Eu Eu -0.1578 3.6682 'International Tables Vol C Tables 4.2.6.8 and 6.1.1.4'

loop_
_geom_angle_atom_site_label_1
_geom_angle_atom_site_label_2
_geom_angle_atom_site_label_3
_geom_angle
_geom_angle_site_symmetry_1
_geom_angle_site_symmetry_3
_geom_angle_publ_flag
O1 Eu1 O1 55.48(13) 2_656 . ?
O1 Eu1 O2 88.36(12) 2_656 . ?
O1 Eu1 O2 119.86(11) . . ?
O1 Eu1 O2 119.86(11) 2_656 2_656 ?
O1 Eu1 O2 88.35(12) . 2_656 ?
O2 Eu1 O2 149.26(17) . 2_656 ?
O1 Eu1 N2 139.06(10) 2_656 2_646 ?
O1 Eu1 N2 88.77(10) . 2_646 ?
O2 Eu1 N2 94.53(12) . 2_646 ?
O2 Eu1 N2 72.62(11) 2_656 2_646 ?
O1 Eu1 N2 88.77(10) 2_656 1_545 ?
O1 Eu1 N2 139.06(10) . 1_545 ?
O2 Eu1 N2 72.62(11) . 1_545 ?
O2 Eu1 N2 94.53(12) 2_656 1_545 ?
N2 Eu1 N2 131.02(14) 2_646 1_545 ?
O1 Eu1 N1 152.26(6) 2_656 1_545 ?
O1 Eu1 N1 152.26(6) . 1_545 ?
O2 Eu1 N1 74.63(8) . 1_545 ?
O2 Eu1 N1 74.63(8) 2_656 1_545 ?
N2 Eu1 N1 65.51(7) 2_646 1_545 ?
N2 Eu1 N1 65.51(7) 1_545 1_545 ?
O1 Eu1 O3 76.89(12) 2_656 . ?
O1 Eu1 O3 72.08(11) . . ?
O2 Eu1 O3 52.26(11) . . ?
O2 Eu1 O3 140.55(12) 2_656 . ?
N2 Eu1 O3 73.03(11) 2_646 . ?
N2 Eu1 O3 122.83(11) 1_545 . ?
N1 Eu1 O3 107.57(9) 1_545 . ?
O1 Eu1 O3 72.08(11) 2_656 2_656 ?
O1 Eu1 O3 76.89(12) . 2_656 ?
O2 Eu1 O3 140.55(12) . 2_656 ?
O2 Eu1 O3 52.26(11) 2_656 2_656 ?
N2 Eu1 O3 122.83(11) 2_646 2_656 ?
N2 Eu1 O3 73.03(11) 1_545 2_656 ?
N1 Eu1 O3 107.57(9) 1_545 2_656 ?
O3 Eu1 O3 144.86(18) . 2_656 ?
O1 Eu1 C2 27.74(6) 2_656 . ?
O1 Eu1 C2 27.74(6) . . ?
O2 Eu1 C2 105.37(8) . . ?
O2 Eu1 C2 105.37(8) 2_656 . ?
N2 Eu1 C2 114.49(7) 2_646 . ?
N2 Eu1 C2 114.49(7) 1_545 . ?
N1 Eu1 C2 180.0 1_545 . ?
O3 Eu1 C2 72.43(9) . . ?
O3 Eu1 C2 72.43(9) 2_656 . ?
O1 Eu1 C6 82.06(11) 2_656 . ?
O1 Eu1 C6 96.47(11) . . ?
O2 Eu1 C6 25.78(12) . . ?
O2 Eu1 C6 155.24(13) 2_656 . ?
N2 Eu1 C6 83.19(12) 2_646 . ?
N2 Eu1 C6 97.50(12) 1_545 . ?
N1 Eu1 C6 90.82(8) 1_545 . ?
O3 Eu1 C6 26.48(12) . . ?
O3 Eu1 C6 152.43(12) 2_656 . ?
C2 Eu1 C6 89.18(8) . . ?
O1 Eu1 C6 96.47(11) 2_656 2_656 ?
O1 Eu1 C6 82.06(12) . 2_656 ?
O2 Eu1 C6 155.24(12) . 2_656 ?
O2 Eu1 C6 25.78(12) 2_656 2_656 ?
N2 Eu1 C6 97.50(12) 2_646 2_656 ?
N2 Eu1 C6 83.19(12) 1_545 2_656 ?
N1 Eu1 C6 90.82(8) 1_545 2_656 ?
O3 Eu1 C6 152.43(12) . 2_656 ?
O3 Eu1 C6 26.48(12) 2_656 2_656 ?
C2 Eu1 C6 89.18(8) . 2_656 ?
C6 Eu1 C6 178.36(16) . 2_656 ?
C1 N1 C1 119.1(4) . 2_656 ?
C1 N1 Eu1 120.5(2) . 1_565 ?
C1 N1 Eu1 120.5(2) 2_656 1_565 ?
C4 N2 C7 118.9(3) . . ?
C4 N2 Eu1 122.1(2) . 1_565 ?
C7 N2 Eu1 119.0(3) . 1_565 ?
C2 O1 Eu1 91.2(3) . . ?
C6 O2 Eu1 96.0(3) . . ?
C6 O3 Eu1 89.2(3) . . ?
N1 C1 C5 122.3(3) . . ?
N1 C1 C4 115.9(3) . . ?
C5 C1 C4 121.8(3) . . ?
O1 C2 O1 122.1(5) 2_656 . ?
O1 C2 C3 119.0(3) 2_656 . ?
O1 C2 C3 119.0(3) . . ?
O1 C2 Eu1 61.0(3) 2_656 . ?
O1 C2 Eu1 61.0(3) . . ?
C3 C2 Eu1 180.0 . . ?
C5 C3 C5 120.2(5) . 2_656 ?
C5 C3 C2 119.9(2) . . ?
C5 C3 C2 119.9(2) 2_656 . ?
N2 C4 C8 122.0(3) . . ?
N2 C4 C1 116.0(3) . . ?
C8 C4 C1 122.0(3) . . ?
C3 C5 C1 118.0(3) . . ?
O2 C6 O3 122.5(4) . . ?
O2 C6 Eu1 58.3(2) . . ?
O3 C6 Eu1 64.3(3) . . ?
N2 C7 C10 122.3(4) . . ?
C4 C8 C9 118.9(4) . . ?
C10 C9 C8 118.9(4) . . ?
C7 C10 C9 119.0(4) . . ?

loop_
_geom_bond_atom_site_label_1
_geom_bond_atom_site_label_2
_geom_bond_distance
_geom_bond_site_symmetry_2
_geom_bond_publ_flag
Eu1 O1 2.371(3) 2_656 ?
Eu1 O1 2.372(3) . ?
Eu1 O2 2.396(3) . ?
Eu1 O2 2.396(3) 2_656 ?
Eu1 N2 2.444(3) 2_646 ?
Eu1 N2 2.444(3) 1_545 ?
Eu1 N1 2.494(4) 1_545 ?
Eu1 O3 2.525(3) . ?
Eu1 O3 2.525(3) 2_656 ?
Eu1 C2 2.710(6) . ?
Eu1 C6 2.802(5) . ?
Eu1 C6 2.802(5) 2_656 ?
N1 C1 1.346(4) . ?
N1 C1 1.346(4) 2_656 ?
N1 Eu1 2.494(4) 1_565 ?
N2 C4 1.348(5) . ?
N2 C7 1.354(5) . ?
N2 Eu1 2.444(3) 1_565 ?
O1 C2 1.262(4) . ?
O2 C6 1.225(5) . ?
O3 C6 1.250(5) . ?
C1 C5 1.399(4) . ?
C1 C4 1.494(5) . ?
C2 O1 1.262(4) 2_656 ?
C2 C3 1.496(7) . ?
C3 C5 1.391(4) . ?
C3 C5 1.391(4) 2_656 ?
C4 C8 1.393(5) . ?
C7 C10 1.383(6) . ?
C8 C9 1.398(6) . ?
C9 C10 1.393(6) . ?
